data_4062175
loop_
_publ_author_name
'Shim, Chang Bo'
'Kim, Young Heui'
'Lee, Bun Yeoul'
'Dong, Yongkwan'
'Yun, Hoseop'

_publ_section_title
;
 [2-(Alkylideneamino)benzoato]nickel(II) Complexes: Active Catalysts
 for Ethylene Polymerization
;
_journal_issue 21
_journal_name_full Organometallics
_journal_page_first 4272
_journal_page_last 4280
_journal_paper_doi 10.1021/om0303303
_journal_volume 22
_journal_year 2003
_chemical_formula_moiety 'C17 H9.5 B0.5 F7.5 N0.5 Ni0.5 O'
_chemical_formula_sum 'C34 H19 B F15 N Ni O2'
_chemical_formula_weight 828.00
_space_group_IT_number 14
_symmetry_cell_setting monoclinic
_symmetry_space_group_name_Hall '-P 2yn'
_symmetry_space_group_name_H-M 'P 1 21/n 1'
_cell_angle_alpha 90.00
_cell_angle_beta 108.98(5)
_cell_angle_gamma 90.00
_cell_formula_units_Z 4
_cell_length_a 14.255(9)
_cell_length_b 22.582(13)
_cell_length_c 11.208(7)
_cell_measurement_temperature 150(1)
_cell_volume 3411(4)
_diffrn_ambient_temperature 150(1)
_exptl_crystal_density_diffrn 1.612
_cod_original_sg_symbol_H-M 'P 21/n'
_cod_database_code 4062175

loop_
_symmetry_equiv_pos_as_xyz
'x, y, z'
'-x+1/2, y+1/2, -z+1/2'
'-x, -y, -z'
'x-1/2, -y-1/2, z-1/2'

loop_
_atom_site_label
_atom_site_type_symbol
_atom_site_fract_x
_atom_site_fract_y
_atom_site_fract_z
_atom_site_U_iso_or_equiv
_atom_site_adp_type
_atom_site_occupancy
_atom_site_calc_flag
_atom_site_refinement_flags
_atom_site_disorder_assembly
_atom_site_disorder_group
Ni Ni 0.05842(4) 0.29277(2) 0.07091(4) 0.03219(16) Uani 1 d . . .
C1 C -0.1578(3) 0.47721(16) 0.3454(3) 0.0308(8) Uani 1 d . . .
C2 C -0.1525(3) 0.36243(16) -0.2665(3) 0.0296(8) Uani 1 d . . .
H2 H -0.1961 0.3920 -0.2602 0.036 Uiso 1 calc R . .
C3 C -0.1830(2) 0.41898(15) 0.1533(3) 0.0233(7) Uani 1 d . . .
C4 C -0.2544(3) 0.30351(15) 0.1172(3) 0.0248(7) Uani 1 d . . .
C5 C -0.1086(3) 0.45365(15) 0.1358(3) 0.0284(8) Uani 1 d . . .
C6 C -0.0579(3) 0.49735(17) 0.2178(4) 0.0351(9) Uani 1 d . . .
C7 C -0.3179(3) 0.20187(16) 0.0820(4) 0.0344(8) Uani 1 d . . .
C8 C -0.5449(3) 0.4561(2) -0.1239(5) 0.0539(13) Uani 1 d . . .
C9 C -0.0455(3) 0.28024(16) -0.1754(3) 0.0299(8) Uani 1 d . . .
C10 C -0.1320(3) 0.33413(15) -0.0443(3) 0.0246(7) Uani 1 d . . .
C11 C -0.0250(3) 0.18610(18) -0.0858(4) 0.0396(9) Uani 1 d . . .
H11 H -0.0604 0.1737 -0.1671 0.048 Uiso 1 calc R . .
C12 C -0.3161(3) 0.26008(16) 0.0454(3) 0.0299(8) Uani 1 d . . .
C13 C -0.1093(3) 0.32511(15) -0.1647(3) 0.0259(7) Uani 1 d . . .
C14 C -0.1303(3) 0.35529(19) -0.3779(3) 0.0373(9) Uani 1 d . . .
H14 H -0.1582 0.3805 -0.4459 0.045 Uiso 1 calc R . .
C15 C -0.3604(3) 0.40001(15) -0.0061(3) 0.0266(7) Uani 1 d . . .
C16 C -0.0833(3) 0.50931(16) 0.3238(3) 0.0344(8) Uani 1 d . . .
C17 C -0.4638(3) 0.47158(18) -0.1559(4) 0.0449(11) Uani 1 d . . .
C18 C -0.2050(3) 0.43363(16) 0.2625(3) 0.0273(7) Uani 1 d . . .
C19 C -0.1907(3) 0.28294(15) 0.2315(3) 0.0300(8) Uani 1 d . . .
C20 C -0.0667(3) 0.3108(2) -0.3870(4) 0.0414(10) Uani 1 d . . .
H20 H -0.0518 0.3063 -0.4613 0.050 Uiso 1 calc R . .
C21 C -0.2540(3) 0.18456(16) 0.1983(4) 0.0395(9) Uani 1 d . . .
C22 C 0.0311(5) 0.1665(2) 0.1471(4) 0.0754(18) Uani 1 d . . .
H22A H 0.0899 0.1902 0.1627 0.113 Uiso 1 calc R . .
H22B H 0.0433 0.1354 0.2085 0.113 Uiso 1 calc R . .
H22C H -0.0224 0.1909 0.1530 0.113 Uiso 1 calc R . .
C23 C -0.0249(3) 0.27287(18) -0.2876(4) 0.0382(9) Uani 1 d . . .
H23 H 0.0168 0.2425 -0.2954 0.046 Uiso 1 calc R . .
C24 C -0.1902(3) 0.22496(18) 0.2721(3) 0.0392(10) Uani 1 d . . .
C25 C -0.3747(3) 0.44382(16) -0.0971(3) 0.0340(8) Uani 1 d . . .
C26 C 0.0895(4) 0.1041(2) -0.0019(5) 0.0616(13) Uani 1 d . . .
H26A H 0.0693 0.0864 -0.0842 0.092 Uiso 1 calc R . .
H26B H 0.1086 0.0737 0.0612 0.092 Uiso 1 calc R . .
H26C H 0.1448 0.1300 0.0070 0.092 Uiso 1 calc R . .
C27 C 0.0033(3) 0.13965(19) 0.0147(4) 0.0453(10) Uani 1 d . . .
C28 C -0.5350(3) 0.4153(2) -0.0308(5) 0.0483(12) Uani 1 d . . .
C29 C -0.4449(3) 0.38748(16) 0.0252(4) 0.0345(8) Uani 1 d . . .
C30 C -0.0872(4) 0.0994(3) -0.0084(6) 0.0710(15) Uani 1 d . . .
H30A H -0.1400 0.1211 0.0068 0.106 Uiso 1 calc R . .
H30B H -0.0699 0.0660 0.0476 0.106 Uiso 1 calc R . .
H30C H -0.1083 0.0857 -0.0942 0.106 Uiso 1 calc R . .
C31 C 0.1786(3) 0.3423(2) 0.1254(4) 0.0507(11) Uani 1 d . . .
C32 C 0.2021(3) 0.2852(2) 0.0928(5) 0.0581(13) Uani 1 d . . .
H32 H 0.2521 0.2603 0.0859 0.070 Uiso 1 calc R . .
C33 C 0.1321(3) 0.3436(2) 0.2173(4) 0.0513(12) Uani 1 d . . .
H33 H 0.1341 0.3584 0.2956 0.062 Uiso 1 calc R . .
C34 C 0.1777(4) 0.3963(2) 0.0450(6) 0.0708(16) Uani 1 d . . .
H34A H 0.1241 0.4219 0.0457 0.106 Uiso 1 calc R . .
H34B H 0.1688 0.3842 -0.0400 0.106 Uiso 1 calc R . .
H34C H 0.2395 0.4171 0.0783 0.106 Uiso 1 calc R . .
B B -0.2511(3) 0.36920(17) 0.0571(3) 0.0230(8) Uani 1 d . . .
N N -0.0049(2) 0.24138(14) -0.0698(3) 0.0321(7) Uani 1 d . . .
O1 O -0.21573(17) 0.35831(10) -0.0566(2) 0.0235(5) Uani 1 d . . .
O2 O -0.07310(18) 0.31862(11) 0.0605(2) 0.0279(5) Uani 1 d . . .
F1 F -0.12182(17) 0.31870(9) 0.30812(19) 0.0390(5) Uani 1 d . . .
F2 F -0.1249(2) 0.20846(11) 0.3837(2) 0.0585(7) Uani 1 d . . .
F3 F -0.2534(2) 0.12773(10) 0.2360(3) 0.0601(7) Uani 1 d . . .
F4 F -0.37986(19) 0.16251(10) 0.0065(2) 0.0460(6) Uani 1 d . . .
F5 F -0.38044(16) 0.27413(9) -0.06983(19) 0.0363(5) Uani 1 d . . .
F6 F -0.07962(17) 0.44610(10) 0.0320(2) 0.0388(5) Uani 1 d . . .
F7 F 0.01523(19) 0.52758(11) 0.1950(2) 0.0538(7) Uani 1 d . . .
F8 F -0.03617(19) 0.55208(10) 0.4045(2) 0.0478(6) Uani 1 d . . .
F9 F -0.18447(19) 0.48918(10) 0.4483(2) 0.0448(6) Uani 1 d . . .
F10 F -0.27730(16) 0.40332(9) 0.28942(19) 0.0347(5) Uani 1 d . . .
F11 F -0.29735(19) 0.46289(10) -0.1324(2) 0.0447(6) Uani 1 d . . .
F12 F -0.4719(2) 0.51272(12) -0.2449(3) 0.0735(9) Uani 1 d . . .
F13 F -0.6325(2) 0.48243(13) -0.1790(3) 0.0814(11) Uani 1 d . . .
F14 F -0.61268(18) 0.40143(13) 0.0083(3) 0.0701(9) Uani 1 d . . .
F15 F -0.44198(17) 0.34747(10) 0.1152(2) 0.0446(6) Uani 1 d . . .

loop_
_atom_site_aniso_label
_atom_site_aniso_U_11
_atom_site_aniso_U_22
_atom_site_aniso_U_33
_atom_site_aniso_U_23
_atom_site_aniso_U_13
_atom_site_aniso_U_12
Ni 0.0337(3) 0.0383(3) 0.0262(3) -0.0011(2) 0.01201(19) 0.0053(2)
C1 0.042(2) 0.0298(19) 0.0222(17) 0.0000(14) 0.0121(15) 0.0098(16)
C2 0.0346(19) 0.0294(19) 0.0272(18) -0.0005(15) 0.0133(15) -0.0043(15)
C3 0.0278(17) 0.0220(17) 0.0211(16) 0.0025(13) 0.0090(13) 0.0063(14)
C4 0.0332(18) 0.0226(17) 0.0238(17) 0.0046(13) 0.0162(14) 0.0039(14)
C5 0.037(2) 0.0255(18) 0.0256(17) -0.0013(14) 0.0150(15) 0.0034(15)
C6 0.036(2) 0.034(2) 0.038(2) -0.0012(16) 0.0155(17) -0.0072(16)
C7 0.044(2) 0.0260(19) 0.041(2) -0.0003(16) 0.0248(18) -0.0028(16)
C8 0.045(3) 0.035(2) 0.062(3) -0.024(2) -0.009(2) 0.018(2)
C9 0.038(2) 0.034(2) 0.0202(17) -0.0009(14) 0.0126(15) -0.0031(16)
C10 0.0315(18) 0.0242(17) 0.0200(17) -0.0030(13) 0.0111(14) -0.0053(14)
C11 0.055(2) 0.036(2) 0.032(2) -0.0035(17) 0.0200(19) 0.0049(19)
C12 0.036(2) 0.034(2) 0.0245(17) 0.0053(15) 0.0164(15) 0.0024(16)
C13 0.0316(18) 0.0310(19) 0.0180(16) -0.0038(14) 0.0119(14) -0.0069(15)
C14 0.045(2) 0.048(2) 0.0201(18) 0.0062(16) 0.0115(16) -0.0097(19)
C15 0.0309(18) 0.0255(18) 0.0234(17) -0.0047(14) 0.0090(14) 0.0003(14)
C16 0.041(2) 0.0276(19) 0.0301(19) -0.0068(15) 0.0059(16) -0.0001(16)
C17 0.059(3) 0.029(2) 0.033(2) -0.0073(17) -0.0045(19) 0.0139(19)
C18 0.0301(18) 0.0302(19) 0.0231(17) 0.0036(14) 0.0108(14) 0.0038(15)
C19 0.045(2) 0.0251(19) 0.0237(17) 0.0006(14) 0.0160(16) 0.0005(16)
C20 0.055(3) 0.054(3) 0.0235(19) -0.0057(18) 0.0242(18) -0.013(2)
C21 0.064(3) 0.0225(19) 0.040(2) 0.0099(16) 0.029(2) 0.0027(18)
C22 0.152(6) 0.040(3) 0.035(2) 0.011(2) 0.032(3) 0.015(3)
C23 0.050(2) 0.042(2) 0.0295(19) -0.0071(17) 0.0223(18) 0.0012(19)
C24 0.061(3) 0.033(2) 0.0265(19) 0.0135(16) 0.0192(18) 0.0104(19)
C25 0.044(2) 0.0233(18) 0.0297(19) -0.0055(15) 0.0054(16) 0.0017(16)
C26 0.060(3) 0.051(3) 0.064(3) -0.003(2) 0.008(2) 0.013(2)
C27 0.063(3) 0.032(2) 0.043(2) 0.0037(18) 0.019(2) 0.0071(19)
C28 0.024(2) 0.046(3) 0.073(3) -0.037(2) 0.0135(19) -0.0042(18)
C29 0.037(2) 0.0246(19) 0.044(2) -0.0108(16) 0.0150(17) -0.0019(16)
C30 0.076(4) 0.063(3) 0.076(4) 0.028(3) 0.028(3) 0.002(3)
C31 0.031(2) 0.063(3) 0.057(3) -0.002(2) 0.012(2) -0.005(2)
C32 0.027(2) 0.074(4) 0.073(3) -0.007(3) 0.016(2) 0.014(2)
C33 0.044(2) 0.072(3) 0.033(2) -0.015(2) 0.0051(19) -0.011(2)
C34 0.061(3) 0.054(3) 0.113(5) 0.011(3) 0.051(3) -0.007(3)
B 0.032(2) 0.0209(19) 0.0205(18) 0.0030(14) 0.0137(16) 0.0024(16)
N 0.0419(18) 0.0319(18) 0.0282(16) -0.0007(13) 0.0193(14) 0.0081(14)
O1 0.0312(13) 0.0216(12) 0.0199(11) 0.0007(9) 0.0113(9) 0.0000(10)
O2 0.0343(13) 0.0345(14) 0.0175(11) 0.0003(10) 0.0120(10) 0.0031(11)
F1 0.0561(14) 0.0294(11) 0.0246(10) 0.0038(9) 0.0036(10) 0.0031(10)
F2 0.091(2) 0.0388(14) 0.0353(13) 0.0178(11) 0.0064(13) 0.0102(13)
F3 0.098(2) 0.0274(13) 0.0559(16) 0.0167(11) 0.0269(15) 0.0004(13)
F4 0.0604(15) 0.0290(12) 0.0526(14) -0.0028(10) 0.0237(12) -0.0112(11)
F5 0.0434(13) 0.0285(11) 0.0325(11) 0.0005(9) 0.0062(9) -0.0029(9)
F6 0.0495(13) 0.0421(13) 0.0351(12) -0.0068(10) 0.0279(10) -0.0140(10)
F7 0.0596(16) 0.0507(15) 0.0587(16) -0.0130(12) 0.0297(13) -0.0298(13)
F8 0.0607(16) 0.0369(13) 0.0405(13) -0.0156(10) 0.0092(11) -0.0104(11)
F9 0.0670(16) 0.0450(14) 0.0286(11) -0.0089(10) 0.0241(11) 0.0013(12)
F10 0.0445(12) 0.0361(12) 0.0321(11) -0.0019(9) 0.0243(10) -0.0045(10)
F11 0.0670(16) 0.0339(12) 0.0372(12) 0.0125(10) 0.0227(12) 0.0050(11)
F12 0.109(2) 0.0458(16) 0.0445(15) 0.0108(13) -0.0041(15) 0.0340(16)
F13 0.0535(17) 0.0551(18) 0.102(2) -0.0325(17) -0.0203(16) 0.0320(14)
F14 0.0331(13) 0.0628(18) 0.120(3) -0.0507(17) 0.0333(15) -0.0106(12)
F15 0.0484(14) 0.0355(13) 0.0641(15) -0.0019(11) 0.0381(12) -0.0052(10)

loop_
_geom_bond_atom_site_label_1
_geom_bond_atom_site_label_2
_geom_bond_distance
_geom_bond_site_symmetry_2
_geom_bond_publ_flag
Ni N 1.929(3) . ?
Ni O2 1.931(3) . ?
Ni C31 1.969(4) . ?
Ni C32 1.989(4) . ?
Ni C33 1.998(4) . ?
C1 F9 1.354(4) . ?
C1 C18 1.370(5) . ?
C1 C16 1.371(5) . ?
C2 C13 1.391(5) . ?
C2 C14 1.395(5) . ?
C3 C5 1.383(5) . ?
C3 C18 1.397(5) . ?
C3 B 1.640(5) . ?
C4 C12 1.387(5) . ?
C4 C19 1.387(5) . ?
C4 B 1.636(5) . ?
C5 F6 1.366(4) . ?
C5 C6 1.381(5) . ?
C6 F7 1.339(4) . ?
C6 C16 1.376(5) . ?
C7 F4 1.342(5) . ?
C7 C12 1.380(5) . ?
C7 C21 1.381(6) . ?
C8 F13 1.339(5) . ?
C8 C17 1.363(7) . ?
C8 C28 1.365(7) . ?
C9 C23 1.391(5) . ?
C9 C13 1.393(5) . ?
C9 N 1.436(5) . ?
C10 O2 1.251(4) . ?
C10 O1 1.279(4) . ?
C10 C13 1.500(4) . ?
C11 N 1.280(5) . ?
C11 C27 1.495(6) . ?
C12 F5 1.356(4) . ?
C14 C20 1.379(6) . ?
C15 C25 1.387(5) . ?
C15 C29 1.389(5) . ?
C15 B 1.642(5) . ?
C16 F8 1.344(4) . ?
C17 F12 1.340(5) . ?
C17 C25 1.377(6) . ?
C18 F10 1.351(4) . ?
C19 F1 1.344(4) . ?
C19 C24 1.385(5) . ?
C20 C23 1.377(6) . ?
C21 F3 1.350(4) . ?
C21 C24 1.362(6) . ?
C22 C27 1.531(6) . ?
C24 F2 1.346(5) . ?
C25 F11 1.357(5) . ?
C26 C27 1.528(6) . ?
C27 C30 1.530(7) . ?
C28 F14 1.353(5) . ?
C28 C29 1.383(6) . ?
C29 F15 1.345(5) . ?
C31 C33 1.395(6) . ?
C31 C32 1.410(7) . ?
C31 C34 1.514(7) . ?
B O1 1.534(4) . ?
